data_2224227
loop_
_publ_author_name
'Hui, Zhou'

_publ_section_title
;Diaquabis(2,2'-bi-1<i>H</i>-imidazole-\k^2^<i>N</i>^3^,<i>N</i>^3'^)nickel(II)
 bis(3-methylbenzoate) 3-methylbenzoic acid disolvate
;
_journal_coeditor_code HB5141
_journal_issue 12
_journal_name_full 'Acta Crystallographica Section E'
_journal_page_first m1497
_journal_paper_doi 10.1107/S1600536809044705
_journal_volume 65
_journal_year 2009
_chemical_formula_iupac '[Ni (C6 H6 N4)2 (H2 O)2] (C8 H7 O2)2, 2C8 H8 O2'
_chemical_formula_moiety 'C12 H16 N8 Ni O2 2+, 2(C8 H8 O2 -), 2(C8 H7 O2)'
_chemical_formula_sum 'C44 H46 N8 Ni O10'
_chemical_formula_weight 905.60
_chemical_name_systematic
;Diaquabis(2,2'-bi-1<i>H</i>-imidazole-\k^2^<i>N</i>^3^,<i>N</i>^3'^)nickel(II)
bis(3-methylbenzoate)
 3-methylbenzoic acid disolvate
;
_space_group_IT_number 15
_symmetry_cell_setting monoclinic
_symmetry_space_group_name_Hall '-C 2yc'
_symmetry_space_group_name_H-M 'C 1 2/c 1'
_atom_sites_solution_hydrogens geom
_atom_sites_solution_primary direct
_atom_sites_solution_secondary difmap
_audit_creation_method SHELXL-97
_cell_angle_alpha 90.00
_cell_angle_beta 93.564(8)
_cell_angle_gamma 90.00
_cell_formula_units_Z 4
_cell_length_a 34.747(15)
_cell_length_b 9.237(4)
_cell_length_c 14.099(6)
_cell_measurement_reflns_used 2285
_cell_measurement_temperature 296(2)
_cell_measurement_theta_max 22.70
_cell_measurement_theta_min 2.28
_cell_volume 4516(3)
_computing_cell_refinement 'SAINT-Plus (Bruker, 2001)'
_computing_data_collection 'SMART (Bruker, 2001)'
_computing_data_reduction 'SAINT-Plus (Bruker, 2001)'
_computing_molecular_graphics 'PLATON (Spek, 2009)'
_computing_publication_material 'PLATON (Spek, 2009)'
_computing_structure_refinement 'SHELXL97 (Sheldrick, 2008)'
_computing_structure_solution 'SHELXS97 (Sheldrick, 2008)'
_diffrn_ambient_temperature 296(2)
_diffrn_measured_fraction_theta_full 0.993
_diffrn_measured_fraction_theta_max 0.993
_diffrn_measurement_device_type 'Bruker SMART APEX CCD'
_diffrn_measurement_method '0.3\% wide \w exposures'
_diffrn_radiation_monochromator graphite
_diffrn_radiation_source 'fine-focus sealed tube'
_diffrn_radiation_type MoK\a
_diffrn_radiation_wavelength 0.71073
_diffrn_reflns_av_R_equivalents 0.0567
_diffrn_reflns_av_sigmaI/netI 0.0722
_diffrn_reflns_limit_h_max 42
_diffrn_reflns_limit_h_min -41
_diffrn_reflns_limit_k_max 10
_diffrn_reflns_limit_k_min -11
_diffrn_reflns_limit_l_max 17
_diffrn_reflns_limit_l_min -12
_diffrn_reflns_number 12088
_diffrn_reflns_theta_full 26.00
_diffrn_reflns_theta_max 26.00
_diffrn_reflns_theta_min 2.28
_exptl_absorpt_coefficient_mu 0.495
_exptl_absorpt_correction_T_max 0.939
_exptl_absorpt_correction_T_min 0.886
_exptl_absorpt_correction_type multi-scan
_exptl_absorpt_process_details '(SADABS; Bruker, 2001)'
_exptl_crystal_colour green
_exptl_crystal_density_diffrn 1.332
_exptl_crystal_density_method 'not measured'
_exptl_crystal_description block
_exptl_crystal_F_000 1896
_exptl_crystal_size_max 0.25
_exptl_crystal_size_mid 0.19
_exptl_crystal_size_min 0.13
_refine_diff_density_max 2.271
_refine_diff_density_min -0.393
_refine_ls_extinction_coef 0.0013(2)
_refine_ls_extinction_expression Fc^*^=kFc[1+0.001xFc^2^\l^3^/sin(2\q)]^-1/4^
_refine_ls_extinction_method 'SHELXL97 (Sheldrick, 2008)'
_refine_ls_goodness_of_fit_ref 0.999
_refine_ls_hydrogen_treatment mixed
_refine_ls_matrix_type full
_refine_ls_number_parameters 287
_refine_ls_number_reflns 4417
_refine_ls_number_restraints 12
_refine_ls_restrained_S_all 0.997
_refine_ls_R_factor_all 0.1274
_refine_ls_R_factor_gt 0.0914
_refine_ls_shift/su_max 0.000
_refine_ls_shift/su_mean 0.000
_refine_ls_structure_factor_coef Fsqd
_refine_ls_weighting_details 'calc w=1/[\s^2^(Fo^2^)+(0.1377P)^2^+26.2495P] where P=(Fo^2^+2Fc^2^)/3'
_refine_ls_weighting_scheme calc
_refine_ls_wR_factor_gt 0.2516
_refine_ls_wR_factor_ref 0.2688
_reflns_number_gt 2926
_reflns_number_total 4417
_reflns_threshold_expression I>2\s(I)
_cod_data_source_file hb5141.cif
_cod_data_source_block I
_cod_depositor_comments
;
The following automatic conversions were performed:
'_symmetry_cell_setting' value 'Monoclinic' changed to 'monoclinic'
according to '/home/saulius/struct/CIF-dictionaries/cif_core.dic'
dictionary named 'cif_core.dic' version 2.4.1 from 2010-06-29.

Automatic conversion script
Id: cif_fix_enum 1527 2010-12-29 10:47:43Z saulius 

The following automatic conversions were performed:

'_symmetry_cell_setting' value 'Monoclinic' changed to 'monoclinic'
according to /home/saulius/struct/CIF-dictionaries/cif_core.dic
dictionary named 'cif_core.dic' version 2.4.1 from 2010-06-29.

Automatic conversion script
Id: cif_fix_values 1715 2011-07-08 13:25:40Z adriana 
;
_cod_original_sg_symbol_H-M 'C 2/c'
_cod_database_code 2224227
_cod_database_fobs_code 2224227

loop_
_symmetry_equiv_pos_as_xyz
'x, y, z'
'-x, y, -z+1/2'
'x+1/2, y+1/2, z'
'-x+1/2, y+1/2, -z+1/2'
'-x, -y, -z'
'x, -y, z-1/2'
'-x+1/2, -y+1/2, -z'
'x+1/2, -y+1/2, z-1/2'

loop_
_atom_site_type_symbol
_atom_site_label
_atom_site_fract_x
_atom_site_fract_y
_atom_site_fract_z
_atom_site_U_iso_or_equiv
_atom_site_adp_type
_atom_site_calc_flag
_atom_site_refinement_flags
_atom_site_occupancy
_atom_site_disorder_assembly
_atom_site_disorder_group
Ni Ni1 0.2500 0.2500 0.0000 0.03434(15) Uani d S 1 . .
N N1 0.23426(8) 0.0763(3) 0.08464(19) 0.0378(7) Uani d . 1 . .
N N2 0.20745(8) 0.0135(3) 0.2167(2) 0.0439(8) Uani d D 1 . .
H H2A 0.1934(3) 0.014(4) 0.2673(7) 0.052(11) Uiso d D 1 . .
N N3 0.18763(9) 0.3465(3) 0.2311(2) 0.0497(8) Uani d DU 1 . .
H H3A 0.1819(7) 0.2986(18) 0.2832(8) 0.052(4) Uiso d DU 1 . .
N N4 0.21821(9) 0.3628(3) 0.0979(2) 0.0428(8) Uani d . 1 . .
O O3 0.37232(9) 0.1134(4) 0.1108(3) 0.0818(11) Uani d . 1 . .
O O4 0.40602(10) -0.0866(4) 0.1032(3) 0.0912(13) Uani d D 1 . .
H H4 0.3851(3) -0.1337(17) 0.108(2) 0.040(10) Uiso d D 1 . .
O O1W 0.29960(7) 0.2675(2) 0.09288(19) 0.0485(7) Uani d D 1 . .
H H1WA 0.3112(4) 0.3481(6) 0.094(2) 0.024(8) Uiso d D 1 . .
H H1WB 0.3173(3) 0.2048(8) 0.090(3) 0.065(13) Uiso d D 1 . .
C C1 0.23884(11) -0.0697(4) 0.0987(3) 0.0453(10) Uani d . 1 . .
H H1 0.2515 -0.1321 0.0593 0.054 Uiso calc R 1 . .
C C2 0.22193(11) -0.1089(4) 0.1793(2) 0.0455(10) Uani d . 1 . .
H H2 0.2206 -0.2019 0.2041 0.055 Uiso calc R 1 . .
C C3 0.21533(10) 0.1215(4) 0.1581(2) 0.0370(8) Uani d . 1 . .
C C4 0.20634(10) 0.2754(4) 0.1646(3) 0.0406(9) Uani d . 1 . .
C C5 0.18747(12) 0.4897(4) 0.2047(3) 0.0561(11) Uani d . 1 . .
H H5 0.1767 0.5661 0.2368 0.067 Uiso calc R 1 . .
C C6 0.20573(12) 0.4988(4) 0.1241(3) 0.0563(11) Uani d . 1 . .
H H6 0.2095 0.5839 0.0906 0.068 Uiso calc R 1 . .
C C15 0.40297(13) 0.0524(5) 0.1077(3) 0.0600(12) Uani d . 1 . .
C C16 0.44042(13) 0.1300(6) 0.1130(3) 0.0694(14) Uani d . 1 . .
C C17 0.44083(15) 0.2790(6) 0.1168(3) 0.0726(15) Uani d . 1 A .
H H17 0.4175 0.3279 0.1184 0.087 Uiso calc R 1 . .
C C18 0.47472(17) 0.3594(7) 0.1183(4) 0.1015(19) Uani d . 1 . .
C C19 0.5081(2) 0.2839(10) 0.1168(6) 0.144(3) Uani d . 1 A .
H H19 0.5312 0.3347 0.1164 0.173 Uiso calc R 1 . .
C C20 0.50918(19) 0.1346(10) 0.1159(6) 0.138(3) Uani d . 1 . .
H H20 0.5328 0.0868 0.1188 0.166 Uiso calc R 1 A .
C C21 0.47463(5) 0.05430(17) 0.11043(11) 0.116(3) Uani d . 1 A .
H H21 0.4748 -0.0461 0.1053 0.140 Uiso calc R 1 . .
C C22 0.47839(5) 0.50541(17) 0.12443(11) 0.102(5) Uiso d PR 0.437(17) A 1
C C22' 0.46819(5) 0.54041(17) 0.12053(11) 0.117(4) Uiso d PR 0.563(17) A 2
O O1 0.32801(5) 0.53214(17) 0.11606(11) 0.0665(9) Uani d R 1 . .
O O2 0.34258(5) 0.76257(17) 0.10071(11) 0.0758(10) Uani d R 1 . .
C C7 0.34256(5) 0.63145(17) 0.07347(11) 0.0528(11) Uani d R 1 . .
C C8 0.36146(5) 0.59948(17) -0.01813(11) 0.0536(11) Uani d R 1 . .
C C9 0.37173(5) 0.45833(17) -0.04007(11) 0.0560(11) Uani d R 1 . .
H H9 0.3662 0.3844 0.0017 0.067 Uiso calc R 1 . .
C C10 0.38992(13) 0.4239(6) -0.1220(3) 0.0663(14) Uani d . 1 . .
C C11 0.39556(13) 0.5355(7) -0.1846(3) 0.0798(17) Uani d . 1 . .
H H11 0.4069 0.5150 -0.2411 0.096 Uiso calc R 1 . .
C C12 0.38518(13) 0.6747(7) -0.1668(3) 0.0777(15) Uani d . 1 . .
H H12 0.3887 0.7467 -0.2116 0.093 Uiso calc R 1 . .
C C13 0.36927(13) 0.7085(5) -0.0815(3) 0.0660(13) Uani d . 1 . .
H H13 0.3639 0.8043 -0.0670 0.079 Uiso calc R 1 . .
C C14 0.40365(16) 0.2721(6) -0.1383(4) 0.0880(17) Uani d . 1 . .
H H14A 0.4071 0.2582 -0.2047 0.132 Uiso calc R 1 . .
H H14B 0.3849 0.2044 -0.1179 0.132 Uiso calc R 1 . .
H H14C 0.4277 0.2566 -0.1027 0.132 Uiso calc R 1 . .

loop_
_atom_site_aniso_label
_atom_site_aniso_U_11
_atom_site_aniso_U_22
_atom_site_aniso_U_33
_atom_site_aniso_U_12
_atom_site_aniso_U_13
_atom_site_aniso_U_23
Ni1 0.0416(3) 0.0285(3) 0.0337(3) 0.0008(3) 0.0086(2) 0.0003(2)
N1 0.0382(15) 0.0335(14) 0.0427(15) -0.0014(12) 0.0097(12) -0.0007(12)
N2 0.0453(16) 0.0449(16) 0.0422(15) -0.0005(13) 0.0087(13) 0.0048(13)
N3 0.0542(17) 0.0502(16) 0.0464(16) 0.0046(14) 0.0160(13) 0.0003(14)
N4 0.0506(16) 0.0339(14) 0.0457(15) -0.0016(13) 0.0165(13) -0.0025(12)
O3 0.0574(18) 0.069(2) 0.120(3) -0.0004(16) 0.0135(18) -0.0039(19)
O4 0.070(2) 0.069(2) 0.135(3) 0.0079(18) 0.016(2) -0.008(2)
O1W 0.0504(14) 0.0431(14) 0.0523(14) -0.0011(12) 0.0068(11) 0.0002(11)
C1 0.054(2) 0.0344(17) 0.0485(19) 0.0021(16) 0.0121(16) -0.0034(15)
C2 0.060(2) 0.0359(17) 0.0407(18) -0.0001(16) 0.0068(16) 0.0080(15)
C3 0.0375(17) 0.0382(17) 0.0353(16) -0.0004(14) 0.0028(13) 0.0007(14)
C4 0.0418(18) 0.0376(18) 0.0432(18) 0.0012(14) 0.0074(14) -0.0022(14)
C5 0.067(2) 0.045(2) 0.058(2) 0.0105(19) 0.0118(19) -0.0050(18)
C6 0.077(3) 0.0348(18) 0.059(2) 0.0029(18) 0.025(2) -0.0019(17)
C15 0.058(2) 0.068(3) 0.055(2) 0.001(2) 0.0119(19) 0.001(2)
C16 0.050(2) 0.105(4) 0.054(2) -0.007(2) 0.0080(19) -0.012(2)
C17 0.068(3) 0.092(3) 0.057(3) -0.022(3) 0.005(2) -0.006(2)
C18 0.095(4) 0.146(5) 0.065(3) -0.057(3) 0.020(3) -0.025(3)
C19 0.076(4) 0.233(8) 0.126(6) -0.068(5) 0.022(4) -0.042(5)
C20 0.053(3) 0.207(8) 0.153(7) 0.003(5) -0.001(4) -0.027(7)
C21 0.077(4) 0.145(6) 0.128(5) 0.009(4) 0.010(4) -0.038(5)
O1 0.0949(19) 0.0607(16) 0.0472(14) -0.0204(15) 0.0307(14) -0.0076(13)
O2 0.101(2) 0.0515(16) 0.0805(19) -0.0076(16) 0.0458(16) -0.0024(14)
C7 0.056(2) 0.054(2) 0.049(2) -0.0049(19) 0.0106(17) -0.0028(18)
C8 0.054(2) 0.070(2) 0.0381(18) -0.005(2) 0.0124(16) 0.0022(18)
C9 0.052(2) 0.068(2) 0.048(2) -0.003(2) 0.0063(18) -0.0046(19)
C10 0.051(2) 0.094(3) 0.053(2) 0.000(2) 0.0013(19) -0.015(2)
C11 0.057(2) 0.135(4) 0.049(2) 0.009(3) 0.0175(19) 0.006(3)
C12 0.060(3) 0.118(4) 0.057(2) 0.003(3) 0.018(2) 0.027(3)
C13 0.055(2) 0.081(3) 0.063(2) -0.001(2) 0.015(2) 0.020(2)
C14 0.083(3) 0.102(4) 0.080(3) 0.015(3) 0.015(3) -0.038(3)

loop_
_atom_type_symbol
_atom_type_description
_atom_type_scat_dispersion_real
_atom_type_scat_dispersion_imag
_atom_type_scat_source
C C 0.0033 0.0016 'International Tables Vol C Tables 4.2.6.8 and 6.1.1.4'
H H 0.0000 0.0000 'International Tables Vol C Tables 4.2.6.8 and 6.1.1.4'
N N 0.0061 0.0033 'International Tables Vol C Tables 4.2.6.8 and 6.1.1.4'
O O 0.0106 0.0060 'International Tables Vol C Tables 4.2.6.8 and 6.1.1.4'
Ni Ni 0.3393 1.1124 'International Tables Vol C Tables 4.2.6.8 and 6.1.1.4'

loop_
_geom_angle_atom_site_label_1
_geom_angle_atom_site_label_2
_geom_angle_atom_site_label_3
_geom_angle_site_symmetry_1
_geom_angle_site_symmetry_3
_geom_angle
_geom_angle_publ_flag
N1 Ni1 N1 7 . 180.0 ?
N1 Ni1 N4 7 7 80.71(11) ?
N1 Ni1 N4 . 7 99.29(11) ?
N1 Ni1 N4 7 . 99.29(11) ?
N1 Ni1 N4 . . 80.71(11) ?
N4 Ni1 N4 7 . 180.0 ?
N1 Ni1 O1W 7 7 86.39(10) ?
N1 Ni1 O1W . 7 93.61(10) ?
N4 Ni1 O1W 7 7 89.82(11) ?
N4 Ni1 O1W . 7 90.18(11) ?
N1 Ni1 O1W 7 . 93.61(10) ?
N1 Ni1 O1W . . 86.39(10) ?
N4 Ni1 O1W 7 . 90.18(11) ?
N4 Ni1 O1W . . 89.82(11) ?
O1W Ni1 O1W 7 . 180.0 ?
C3 N1 C1 . . 104.8(3) ?
C3 N1 Ni1 . . 111.3(2) ?
C1 N1 Ni1 . . 143.6(2) ?
C3 N2 C2 . . 106.7(3) ?
C3 N2 H2A . . 129(2) ?
C2 N2 H2A . . 124(2) ?
C4 N3 C5 . . 106.0(3) ?
C4 N3 H3A . . 118.4(13) ?
C5 N3 H3A . . 134.8(12) ?
C4 N4 C6 . . 104.3(3) ?
C4 N4 Ni1 . . 111.4(2) ?
C6 N4 Ni1 . . 144.3(2) ?
C15 O4 H4 . . 115.6(12) ?
Ni1 O1W H1WA . . 116.6(14) ?
Ni1 O1W H1WB . . 119(2) ?
H1WA O1W H1WB . . 104.7(10) ?
C2 C1 N1 . . 109.3(3) ?
C2 C1 H1 . . 125.4 ?
N1 C1 H1 . . 125.4 ?
N2 C2 C1 . . 107.0(3) ?
N2 C2 H2 . . 126.5 ?
C1 C2 H2 . . 126.5 ?
N1 C3 N2 . . 112.3(3) ?
N1 C3 C4 . . 118.2(3) ?
N2 C3 C4 . . 129.5(3) ?
N4 C4 N3 . . 112.5(3) ?
N4 C4 C3 . . 118.1(3) ?
N3 C4 C3 . . 129.4(3) ?
C6 C5 N3 . . 107.3(3) ?
C6 C5 H5 . . 126.4 ?
N3 C5 H5 . . 126.4 ?
C5 C6 N4 . . 110.0(3) ?
C5 C6 H6 . . 125.0 ?
N4 C6 H6 . . 125.0 ?
O3 C15 O4 . . 122.8(4) ?
O3 C15 C16 . . 123.0(4) ?
O4 C15 C16 . . 114.2(4) ?
C21 C16 C17 . . 120.0(4) ?
C21 C16 C15 . . 120.5(4) ?
C17 C16 C15 . . 119.5(4) ?
C16 C17 C18 . . 122.7(5) ?
C16 C17 H17 . . 118.6 ?
C18 C17 H17 . . 118.6 ?
C19 C18 C22 . . 115.8(5) ?
C19 C18 C17 . . 116.7(7) ?
C22 C18 C17 . . 127.4(5) ?
C19 C18 C22' . . 128.8(5) ?
C22 C18 C22' . . 13.21(8) ?
C17 C18 C22' . . 114.5(5) ?
C18 C19 C20 . . 122.6(7) ?
C18 C19 H19 . . 118.7 ?
C20 C19 H19 . . 118.7 ?
C19 C20 C21 . . 120.1(6) ?
C19 C20 H20 . . 119.9 ?
C21 C20 H20 . . 119.9 ?
C16 C21 C20 . . 117.6(4) ?
C16 C21 H21 . . 121.2 ?
C20 C21 H21 . . 121.2 ?
O1 C7 O2 . . 124.0 ?
O1 C7 C8 . . 119.1 ?
O2 C7 C8 . . 116.9 ?
C13 C8 C9 . . 118.4(2) ?
C13 C8 C7 . . 121.4(2) ?
C9 C8 C7 . . 120.2 ?
C10 C9 C8 . . 122.4(2) ?
C10 C9 H9 . . 118.8 ?
C8 C9 H9 . . 118.8 ?
C11 C10 C9 . . 116.8(4) ?
C11 C10 C14 . . 122.7(4) ?
C9 C10 C14 . . 120.4(4) ?
C12 C11 C10 . . 122.6(4) ?
C12 C11 H11 . . 118.7 ?
C10 C11 H11 . . 118.7 ?
C11 C12 C13 . . 119.6(5) ?
C11 C12 H12 . . 120.2 ?
C13 C12 H12 . . 120.2 ?
C8 C13 C12 . . 120.0(4) ?
C8 C13 H13 . . 120.0 ?
C12 C13 H13 . . 120.0 ?
C10 C14 H14A . . 109.5 ?
C10 C14 H14B . . 109.5 ?
H14A C14 H14B . . 109.5 ?
C10 C14 H14C . . 109.5 ?
H14A C14 H14C . . 109.5 ?
H14B C14 H14C . . 109.5 ?

loop_
_geom_bond_atom_site_label_1
_geom_bond_atom_site_label_2
_geom_bond_site_symmetry_2
_geom_bond_distance
_geom_bond_publ_flag
Ni1 N1 7 2.092(3) ?
Ni1 N1 . 2.092(3) y
Ni1 N4 7 2.097(3) ?
Ni1 N4 . 2.097(3) y
Ni1 O1W 7 2.105(3) ?
Ni1 O1W . 2.105(3) y
N1 C3 . 1.328(4) ?
N1 C1 . 1.371(4) ?
N2 C3 . 1.335(4) ?
N2 C2 . 1.357(5) ?
N2 H2A . 0.889(8) ?
N3 C4 . 1.345(5) ?
N3 C5 . 1.374(5) ?
N3 H3A . 0.890(9) ?
N4 C4 . 1.325(4) ?
N4 C6 . 1.387(5) ?
O3 C15 . 1.208(5) ?
O4 C15 . 1.290(6) ?
O4 H4 . 0.852(8) ?
O1W H1WA . 0.847(7) ?
O1W H1WB . 0.849(7) ?
C1 C2 . 1.362(5) ?
C1 H1 . 0.9300 ?
C2 H2 . 0.9300 ?
C3 C4 . 1.460(5) ?
C5 C6 . 1.338(6) ?
C5 H5 . 0.9300 ?
C6 H6 . 0.9300 ?
C15 C16 . 1.483(6) ?
C16 C21 . 1.381(5) ?
C16 C17 . 1.378(7) ?
C17 C18 . 1.391(7) ?
C17 H17 . 0.9300 ?
C18 C19 . 1.354(10) ?
C18 C22 . 1.357(7) ?
C18 C22' . 1.688(7) ?
C19 C20 . 1.380(12) ?
C19 H19 . 0.9300 ?
C20 C21 . 1.409(8) ?
C20 H20 . 0.9300 ?
C21 H21 . 0.9300 ?
O1 C7 . 1.2229 ?
O2 C7 . 1.2706 ?
C7 C8 . 1.5138 ?
C8 C13 . 1.384(5) ?
C8 C9 . 1.3917 ?
C9 C10 . 1.388(5) ?
C9 H9 . 0.9300 ?
C10 C11 . 1.379(7) ?
C10 C14 . 1.503(7) ?
C11 C12 . 1.362(8) ?
C11 H11 . 0.9300 ?
C12 C13 . 1.391(7) ?
C12 H12 . 0.9300 ?
C13 H13 . 0.9300 ?
C14 H14A . 0.9600 ?
C14 H14B . 0.9600 ?
C14 H14C . 0.9600 ?

loop_
_geom_hbond_atom_site_label_D
_geom_hbond_atom_site_label_H
_geom_hbond_atom_site_label_A
_geom_hbond_site_symmetry_A
_geom_hbond_distance_DH
_geom_hbond_distance_HA
_geom_hbond_distance_DA
_geom_hbond_angle_DHA
O4 H4 O2 1_545 0.852(8) 1.759(9) 2.606(4) 172(3)
O1W H1WB O3 . 0.849(7) 2.094(10) 2.897(4) 158(2)
O1W H1WA O1 . 0.847(7) 1.819(8) 2.649(3) 166(2)
N3 H3A O2 4_545 0.890(9) 1.920(12) 2.763(3) 157(2)
N2 H2A O1 4_545 0.889(8) 1.854(9) 2.732(3) 169.4(19)
